data_8106631
loop_
_publ_author_name
'Ja\'cimovi\'c, \<Zeljko K.'
'Kosovi\'c, Milica'
'Bogdanovi\'c, Goran A.'
'Novakovi\'c, Sladjana B.'
'Giester, Gerald'
'Bigovi\'c, Miljan'

_publ_section_title
;
 The crystal structure of ethyl
 1-(4-nitrophenyl)-5-(trifluoromethyl)-1H-pyrazole-4-carboxylate,
 C13H10F3N3O4
;
_journal_issue 4
_journal_name_full 'Zeitschrift f\"ur Kristallographie - New Crystal Structures'
_journal_page_first 651
_journal_page_last 653
_journal_paper_doi 10.1515/ncrs-2016-0393
_journal_volume 232
_journal_year 2017
_chemical_formula_sum 'C13 H10 F3 N3 O4'
_chemical_formula_weight 329.24
_space_group_crystal_system triclinic
_space_group_IT_number 2
_space_group_name_Hall '-P 1'
_space_group_name_H-M_alt 'P -1'
_atom_sites_solution_hydrogens geom
_cell_angle_alpha 97.93(3)
_cell_angle_beta 96.29(3)
_cell_angle_gamma 100.11(3)
_cell_formula_units_Z 2
_cell_length_a 7.0524(14)
_cell_length_b 7.8044(16)
_cell_length_c 12.954(3)
_cell_measurement_reflns_used 2111
_cell_measurement_temperature 200(2)
_cell_measurement_theta_max 28.04
_cell_measurement_theta_min 1.96
_cell_volume 688.6(3)
_computing_cell_refinement 'Nonius Supergui program package [17]'
_computing_data_collection 'Nonius Supergui program package [17]'
_computing_data_reduction 'Nonius Supergui program package [17]'
_computing_structure_refinement 'SHELXL-2014/6 [18]'
_computing_structure_solution SHELXS
_diffrn_ambient_temperature 200(2)
_diffrn_detector_area_resol_mean 9
_diffrn_measured_fraction_theta_full 1.000
_diffrn_measured_fraction_theta_max 0.984
_diffrn_measurement_device_type 'Nonius KappCCD'
_diffrn_measurement_method CCD
_diffrn_radiation_type MoK\a
_diffrn_radiation_wavelength 0.71073
_diffrn_reflns_av_R_equivalents 0.0307
_diffrn_reflns_av_unetI/netI 0.0461
_diffrn_reflns_Laue_measured_fraction_full 1.000
_diffrn_reflns_Laue_measured_fraction_max 0.984
_diffrn_reflns_limit_h_max 9
_diffrn_reflns_limit_h_min -9
_diffrn_reflns_limit_k_max 11
_diffrn_reflns_limit_k_min -10
_diffrn_reflns_limit_l_max 18
_diffrn_reflns_limit_l_min -18
_diffrn_reflns_number 7772
_diffrn_reflns_point_group_measured_fraction_full 1.000
_diffrn_reflns_point_group_measured_fraction_max 0.984
_diffrn_reflns_theta_full 25.242
_diffrn_reflns_theta_max 30.454
_diffrn_reflns_theta_min 2.686
_diffrn_source 'sealed tube'
_exptl_absorpt_coefficient_mu 0.145
_exptl_absorpt_correction_T_max 0.971
_exptl_absorpt_correction_T_min 0.952
_exptl_absorpt_correction_type multi-scan
_exptl_absorpt_process_details
; 
SADABS 2016/2: Krause, L., Herbst-Irmer, R., Sheldrick G.M. & Stalke D.,
 J. Appl. Cryst. 48 (2015) 3-10
;
_exptl_crystal_colour colorless
_exptl_crystal_density_diffrn 1.588
_exptl_crystal_description prism
_exptl_crystal_F_000 336
_exptl_crystal_size_max 0.250
_exptl_crystal_size_mid 0.200
_exptl_crystal_size_min 0.150
_refine_diff_density_max 0.263
_refine_diff_density_min -0.227
_refine_diff_density_rms 0.050
_refine_ls_extinction_coef 0.022(4)
_refine_ls_extinction_expression Fc^*^=kFc[1+0.001xFc^2^\l^3^/sin(2\q)]^-1/4^
_refine_ls_extinction_method none
_refine_ls_goodness_of_fit_ref 1.049
_refine_ls_hydrogen_treatment constr
_refine_ls_matrix_type full
_refine_ls_number_parameters 210
_refine_ls_number_reflns 4105
_refine_ls_number_restraints 0
_refine_ls_restrained_S_all 1.049
_refine_ls_R_factor_all 0.0865
_refine_ls_R_factor_gt 0.0457
_refine_ls_shift/su_max 0.000
_refine_ls_shift/su_mean 0.000
_refine_ls_structure_factor_coef Fsqd
_refine_ls_weighting_details 'w=1/[\s^2^(Fo^2^)+(0.0604P)^2^+0.0713P] where P=(Fo^2^+2Fc^2^)/3'
_refine_ls_weighting_scheme calc
_refine_ls_wR_factor_gt 0.1105
_refine_ls_wR_factor_ref 0.1295
_reflns_Friedel_coverage 0.000
_reflns_Friedel_fraction_full .
_reflns_Friedel_fraction_max .
_reflns_number_gt 2579
_reflns_number_total 4105
_reflns_threshold_expression 'I > 2\s(I)'
_cod_data_source_file suppl_ncrs-2016-0393_suppl.cif
_cod_data_source_block pz_17
_cod_database_code 8106631
_shelx_space_group_comment
;
The symmetry employed for this shelxl refinement is uniquely defined
by the following loop, which should always be used as a source of
symmetry information in preference to the above space-group names.
They are only intended as comments.
;
_shelxl_version_number 2014/6

loop_
_space_group_symop_operation_xyz
'x, y, z'
'-x, -y, -z'

loop_
_atom_site_label
_atom_site_type_symbol
_atom_site_fract_x
_atom_site_fract_y
_atom_site_fract_z
_atom_site_U_iso_or_equiv
_atom_site_adp_type
_atom_site_occupancy
_atom_site_site_symmetry_order
_atom_site_calc_flag
_atom_site_refinement_flags_posn
_atom_site_refinement_flags_adp
_atom_site_refinement_flags_occupancy
_atom_site_disorder_assembly
_atom_site_disorder_group
F1 F 0.23950(16) 0.24478(14) 0.13371(8) 0.0545(3) Uani 1 1 d . . . . .
F2 F 0.11903(14) -0.01258(15) 0.16293(9) 0.0621(3) Uani 1 1 d . . . . .
F3 F 0.30087(16) 0.01796(16) 0.04237(8) 0.0595(3) Uani 1 1 d . . . . .
O1 O 0.27285(19) 0.94909(14) 0.42622(10) 0.0487(3) Uani 1 1 d . . . . .
O2 O 0.00370(17) 0.77231(15) 0.43368(10) 0.0476(3) Uani 1 1 d . . . . .
O3 O 0.41696(18) -0.27728(16) 0.09840(11) 0.0572(4) Uani 1 1 d . . . . .
O4 O 0.72997(15) -0.25769(13) 0.16326(8) 0.0358(3) Uani 1 1 d . . . . .
N1 N 0.52381(16) 0.22554(15) 0.29754(9) 0.0272(3) Uani 1 1 d . . . . .
N2 N 0.69502(17) 0.20633(16) 0.34964(10) 0.0313(3) Uani 1 1 d . . . . .
N3 N 0.17602(19) 0.80098(16) 0.42229(10) 0.0331(3) Uani 1 1 d . . . . .
C1 C 0.4379(2) 0.37065(17) 0.33726(11) 0.0261(3) Uani 1 1 d . . . . .
C2 C 0.5517(2) 0.53877(19) 0.35806(11) 0.0301(3) Uani 1 1 d . . . . .
H2 H 0.6829 0.5562 0.3503 0.036 Uiso 1 1 calc R U . . .
C3 C 0.4665(2) 0.68038(18) 0.39055(11) 0.0306(3) Uani 1 1 d . . . . .
H3 H 0.5397 0.7944 0.4055 0.037 Uiso 1 1 calc R U . . .
C4 C 0.2712(2) 0.64932(18) 0.40030(11) 0.0267(3) Uani 1 1 d . . . . .
C5 C 0.1603(2) 0.48161(18) 0.38674(11) 0.0280(3) Uani 1 1 d . . . . .
H5 H 0.0308 0.4640 0.3981 0.034 Uiso 1 1 calc R U . . .
C6 C 0.2464(2) 0.34017(18) 0.35583(11) 0.0293(3) Uani 1 1 d . . . . .
H6 H 0.1760 0.2255 0.3476 0.035 Uiso 1 1 calc R U . . .
C7 C 0.7300(2) 0.05689(19) 0.30129(12) 0.0311(3) Uani 1 1 d . . . . .
H7 H 0.8388 0.0102 0.3205 0.037 Uiso 1 1 calc R U . . .
C8 C 0.5840(2) -0.02324(18) 0.21749(11) 0.0295(3) Uani 1 1 d . . . . .
C9 C 0.4537(2) 0.08995(18) 0.21664(11) 0.0285(3) Uani 1 1 d . . . . .
C10 C 0.2778(2) 0.0844(2) 0.13885(12) 0.0389(4) Uani 1 1 d . . . . .
C11 C 0.5641(2) -0.1974(2) 0.15184(12) 0.0342(3) Uani 1 1 d . . . . .
C12 C 0.7245(3) -0.4309(2) 0.10223(13) 0.0405(4) Uani 1 1 d . . . . .
H12A H 0.7097 -0.4243 0.0276 0.049 Uiso 1 1 calc R U . . .
H12B H 0.6152 -0.5151 0.1158 0.049 Uiso 1 1 calc R U . . .
C13 C 0.9094(3) -0.4879(3) 0.13379(16) 0.0586(5) Uani 1 1 d . . . . .
H13A H 1.0166 -0.4045 0.1194 0.088 Uiso 1 1 calc R U . . .
H13B H 0.9084 -0.6019 0.0947 0.088 Uiso 1 1 calc R U . . .
H13C H 0.9228 -0.4940 0.2077 0.088 Uiso 1 1 calc R U . . .

loop_
_atom_site_aniso_label
_atom_site_aniso_U_11
_atom_site_aniso_U_22
_atom_site_aniso_U_33
_atom_site_aniso_U_23
_atom_site_aniso_U_13
_atom_site_aniso_U_12
F1 0.0671(7) 0.0508(6) 0.0467(6) -0.0001(5) -0.0124(5) 0.0332(5)
F2 0.0317(6) 0.0717(8) 0.0733(8) 0.0034(6) -0.0067(5) -0.0012(5)
F3 0.0663(7) 0.0768(8) 0.0335(5) -0.0120(5) -0.0085(5) 0.0349(6)
O1 0.0609(8) 0.0231(6) 0.0653(8) 0.0075(5) 0.0172(6) 0.0114(5)
O2 0.0367(7) 0.0401(7) 0.0668(8) -0.0002(6) 0.0056(6) 0.0176(5)
O3 0.0406(7) 0.0446(7) 0.0744(9) -0.0237(6) -0.0130(6) 0.0145(6)
O4 0.0364(6) 0.0308(6) 0.0383(6) -0.0059(4) 0.0014(5) 0.0130(5)
N1 0.0254(6) 0.0252(6) 0.0300(6) 0.0006(5) 0.0019(5) 0.0061(5)
N2 0.0267(6) 0.0295(6) 0.0360(7) -0.0006(5) 0.0005(5) 0.0077(5)
N3 0.0390(8) 0.0273(7) 0.0341(7) 0.0028(5) 0.0036(6) 0.0116(6)
C1 0.0278(7) 0.0241(7) 0.0267(7) 0.0013(5) 0.0026(5) 0.0080(5)
C2 0.0262(7) 0.0290(7) 0.0344(8) 0.0030(6) 0.0053(6) 0.0039(6)
C3 0.0342(8) 0.0209(7) 0.0341(8) 0.0009(6) 0.0042(6) 0.0013(6)
C4 0.0326(8) 0.0232(7) 0.0251(7) 0.0024(5) 0.0031(6) 0.0093(6)
C5 0.0250(7) 0.0282(7) 0.0311(7) 0.0034(6) 0.0045(6) 0.0066(6)
C6 0.0292(8) 0.0215(7) 0.0359(8) 0.0022(6) 0.0042(6) 0.0035(5)
C7 0.0268(7) 0.0290(7) 0.0371(8) 0.0005(6) 0.0037(6) 0.0089(6)
C8 0.0292(7) 0.0272(7) 0.0315(7) 0.0011(6) 0.0054(6) 0.0061(6)
C9 0.0291(7) 0.0266(7) 0.0279(7) -0.0006(6) 0.0032(6) 0.0048(6)
C10 0.0376(9) 0.0404(9) 0.0367(8) -0.0034(7) -0.0014(7) 0.0139(7)
C11 0.0330(8) 0.0312(8) 0.0371(8) -0.0025(6) 0.0032(7) 0.0100(6)
C12 0.0507(10) 0.0331(8) 0.0374(8) -0.0066(7) 0.0016(7) 0.0191(7)
C13 0.0633(13) 0.0604(12) 0.0545(11) -0.0070(9) -0.0019(10) 0.0376(10)

loop_
_atom_type_symbol
_atom_type_description
_atom_type_scat_dispersion_real
_atom_type_scat_dispersion_imag
_atom_type_scat_source
C C 0.0033 0.0016 'International Tables Vol C Tables 4.2.6.8 and 6.1.1.4'
H H 0.0000 0.0000 'International Tables Vol C Tables 4.2.6.8 and 6.1.1.4'
N N 0.0061 0.0033 'International Tables Vol C Tables 4.2.6.8 and 6.1.1.4'
O O 0.0106 0.0060 'International Tables Vol C Tables 4.2.6.8 and 6.1.1.4'
F F 0.0171 0.0103 'International Tables Vol C Tables 4.2.6.8 and 6.1.1.4'

loop_
_geom_angle_atom_site_label_1
_geom_angle_atom_site_label_2
_geom_angle_atom_site_label_3
_geom_angle
_geom_angle_site_symmetry_1
_geom_angle_site_symmetry_3
C11 O4 C12 115.05(12) . .
N2 N1 C9 111.59(11) . .
N2 N1 C1 118.37(11) . .
C9 N1 C1 129.87(12) . .
C7 N2 N1 104.96(11) . .
O2 N3 O1 123.69(13) . .
O2 N3 C4 118.24(12) . .
O1 N3 C4 118.05(13) . .
C6 C1 C2 121.51(13) . .
C6 C1 N1 119.80(12) . .
C2 C1 N1 118.68(12) . .
C3 C2 C1 118.86(13) . .
C3 C2 H2 120.6 . .
C1 C2 H2 120.6 . .
C4 C3 C2 118.82(13) . .
C4 C3 H3 120.6 . .
C2 C3 H3 120.6 . .
C3 C4 C5 122.56(13) . .
C3 C4 N3 118.67(13) . .
C5 C4 N3 118.74(13) . .
C4 C5 C6 118.37(13) . .
C4 C5 H5 120.8 . .
C6 C5 H5 120.8 . .
C1 C6 C5 119.48(13) . .
C1 C6 H6 120.3 . .
C5 C6 H6 120.3 . .
N2 C7 C8 112.20(13) . .
N2 C7 H7 123.9 . .
C8 C7 H7 123.9 . .
C9 C8 C7 104.48(12) . .
C9 C8 C11 127.60(14) . .
C7 C8 C11 127.68(13) . .
N1 C9 C8 106.76(12) . .
N1 C9 C10 123.53(13) . .
C8 C9 C10 129.45(13) . .
F3 C10 F2 107.42(14) . .
F3 C10 F1 106.26(14) . .
F2 C10 F1 106.88(13) . .
F3 C10 C9 111.77(13) . .
F2 C10 C9 112.07(14) . .
F1 C10 C9 112.09(13) . .
O3 C11 O4 124.45(14) . .
O3 C11 C8 124.69(14) . .
O4 C11 C8 110.81(13) . .
O4 C12 C13 108.19(14) . .
O4 C12 H12A 110.1 . .
C13 C12 H12A 110.1 . .
O4 C12 H12B 110.1 . .
C13 C12 H12B 110.1 . .
H12A C12 H12B 108.4 . .
C12 C13 H13A 109.5 . .
C12 C13 H13B 109.5 . .
H13A C13 H13B 109.5 . .
C12 C13 H13C 109.5 . .
H13A C13 H13C 109.5 . .
H13B C13 H13C 109.5 . .

loop_
_geom_bond_atom_site_label_1
_geom_bond_atom_site_label_2
_geom_bond_distance
_geom_bond_site_symmetry_2
F1 C10 1.3348(19) .
F2 C10 1.330(2) .
F3 C10 1.3240(19) .
O1 N3 1.2265(17) .
O2 N3 1.2255(17) .
O3 C11 1.2003(19) .
O4 C11 1.3366(18) .
O4 C12 1.4609(18) .
N1 N2 1.3597(16) .
N1 C9 1.3635(18) .
N1 C1 1.4363(17) .
N2 C7 1.3217(18) .
N3 C4 1.4696(18) .
C1 C6 1.383(2) .
C1 C2 1.387(2) .
C2 C3 1.386(2) .
C2 H2 0.9300 .
C3 C4 1.379(2) .
C3 H3 0.9300 .
C4 C5 1.379(2) .
C5 C6 1.3835(19) .
C5 H5 0.9300 .
C6 H6 0.9300 .
C7 C8 1.404(2) .
C7 H7 0.9300 .
C8 C9 1.382(2) .
C8 C11 1.476(2) .
C9 C10 1.501(2) .
C12 C13 1.483(2) .
C12 H12A 0.9700 .
C12 H12B 0.9700 .
C13 H13A 0.9600 .
C13 H13B 0.9600 .
C13 H13C 0.9600 .
